data_4337302
loop_
_publ_author_name
'Palacios, Mar\'ia A'
'Titos-Padilla, Silvia'
'Ruiz, Jos\'e'
'Herrera, Juan Manuel'
'Pope, Simon J. A.'
'Brechin, Euan K.'
'Colacio, Enrique'

_publ_section_title
;
 Bifunctional Zn(II)Ln(III) Dinuclear Complexes Combining Field Induced
 SMM Behavior and Luminescence: Enhanced NIR Lanthanide Emission by
 9-Anthracene Carboxylate Bridging Ligands.
;
_journal_issue 3
_journal_name_full 'Inorganic chemistry'
_journal_page_first 1465
_journal_page_last 1474
_journal_paper_doi 10.1021/ic402597s
_journal_volume 53
_journal_year 2014
_chemical_formula_sum 'C44 H52 N7 O12 Tb Zn'
_chemical_formula_weight 1095.22
_chemical_name_systematic
;
 ?
;
_space_group_IT_number 14
_symmetry_cell_setting monoclinic
_symmetry_space_group_name_Hall '-P 2yn'
_symmetry_space_group_name_H-M 'P 1 21/n 1'
_atom_sites_solution_hydrogens geom
_atom_sites_solution_primary direct
_atom_sites_solution_secondary difmap
_audit_creation_method SHELXL-97
_cell_angle_alpha 90.000(5)
_cell_angle_beta 102.616(5)
_cell_angle_gamma 90.000(5)
_cell_formula_units_Z 4
_cell_length_a 13.546(5)
_cell_length_b 23.332(5)
_cell_length_c 14.885(5)
_cell_measurement_reflns_used 11065
_cell_measurement_temperature 100(2)
_cell_measurement_theta_max 27.767
_cell_measurement_theta_min 2.239
_cell_volume 4591(2)
_computing_cell_refinement 'Bruker smart'
_computing_data_collection 'Bruker smart'
_computing_data_reduction 'Bruker smart'
_computing_molecular_graphics 'Bruker SHELXTL'
_computing_publication_material 'SHELXL-97 (Sheldrick, 1997)'
_computing_structure_refinement 'SHELXL-97 (Sheldrick, 1997)'
_computing_structure_solution 'SHELXL-97 (Sheldrick, 1990)'
_diffrn_ambient_temperature 100(2)
_diffrn_measured_fraction_theta_full 0.998
_diffrn_measured_fraction_theta_max 0.998
_diffrn_measurement_device_type 'Bruker Axs APEX automatic diffractometer'
_diffrn_measurement_method 'phi and omega scans'
_diffrn_radiation_monochromator graphite
_diffrn_radiation_source 'fine-focus sealed tube'
_diffrn_radiation_type MoK\a
_diffrn_radiation_wavelength 0.71069
_diffrn_reflns_av_R_equivalents 0.0268
_diffrn_reflns_av_sigmaI/netI 0.0301
_diffrn_reflns_limit_h_max 16
_diffrn_reflns_limit_h_min -16
_diffrn_reflns_limit_k_max 26
_diffrn_reflns_limit_k_min -27
_diffrn_reflns_limit_l_max 11
_diffrn_reflns_limit_l_min -17
_diffrn_reflns_number 24311
_diffrn_reflns_theta_full 25.00
_diffrn_reflns_theta_max 25.00
_diffrn_reflns_theta_min 1.65
_exptl_absorpt_coefficient_mu 2.119
_exptl_absorpt_correction_T_max 0.5262
_exptl_absorpt_correction_T_min 0.4511
_exptl_absorpt_correction_type empirical
_exptl_absorpt_process_details 'Bruker SADABS (Bruker, 1999)'
_exptl_crystal_colour Colourless
_exptl_crystal_density_diffrn 1.585
_exptl_crystal_density_method 'not measured'
_exptl_crystal_description Block
_exptl_crystal_F_000 2224
_exptl_crystal_size_max 0.42
_exptl_crystal_size_mid 0.36
_exptl_crystal_size_min 0.33
_refine_diff_density_max 1.198
_refine_diff_density_min -0.328
_refine_diff_density_rms 0.085
_refine_ls_extinction_method none
_refine_ls_goodness_of_fit_ref 1.063
_refine_ls_hydrogen_treatment constr
_refine_ls_matrix_type full
_refine_ls_number_parameters 595
_refine_ls_number_reflns 8069
_refine_ls_number_restraints 0
_refine_ls_restrained_S_all 1.063
_refine_ls_R_factor_all 0.0330
_refine_ls_R_factor_gt 0.0289
_refine_ls_shift/su_max 0.002
_refine_ls_shift/su_mean 0.000
_refine_ls_structure_factor_coef Fsqd
_refine_ls_weighting_details 'calc w=1/[\s^2^(Fo^2^)+(0.0358P)^2^+3.5482P] where P=(Fo^2^+2Fc^2^)/3'
_refine_ls_weighting_scheme calc
_refine_ls_wR_factor_gt 0.0688
_refine_ls_wR_factor_ref 0.0710
_reflns_number_gt 7233
_reflns_number_total 8069
_reflns_threshold_expression >2sigma(I)
_cod_data_source_file ic402597s_si_002.cif
_cod_data_source_block Compound7
_cod_depositor_comments
;
The following automatic conversions were performed:

'_symmetry_cell_setting' value 'Monoclinic' changed to 'monoclinic'
according to
/usr/data/users/saulius/automatic-downloads/current/ACS/lib/dictionaries/cif_core.dic
dictionary named 'cif_core.dic' version 2.4.2 from
2011-04-26.

'_exptl_absorpt_correction_type' value 'Empirical'
changed to 'empirical' according to
/usr/data/users/saulius/automatic-downloads/current/ACS/lib/dictionaries/cif_core.dic
dictionary named 'cif_core.dic' version 2.4.2 from 2011-04-26.

Automatic conversion script
Id: cif_fix_values 2281 2013-09-26 08:29:07Z andrius 
;
_cod_original_sg_symbol_H-M P21/n
_cod_database_code 4337302

loop_
_symmetry_equiv_pos_as_xyz
'x, y, z'
'-x+1/2, y+1/2, -z+1/2'
'-x, -y, -z'
'x-1/2, -y-1/2, z-1/2'

loop_
_atom_site_label
_atom_site_type_symbol
_atom_site_fract_x
_atom_site_fract_y
_atom_site_fract_z
_atom_site_U_iso_or_equiv
_atom_site_adp_type
_atom_site_occupancy
_atom_site_symmetry_multiplicity
_atom_site_calc_flag
_atom_site_refinement_flags
Zn1 Zn 0.28402(2) 0.486438(14) 0.14509(2) 0.01692(9) Uani 1 1 d .
Tb1 Tb 0.171240(10) 0.356573(6) 0.174717(10) 0.01723(6) Uani 1 1 d .
C1A C 0.1214(3) 0.25906(14) -0.0085(2) 0.0346(8) Uani 1 1 d .
H1A1 H 0.0623 0.2548 -0.0572 0.052 Uiso 1 1 calc R
H1A2 H 0.1132 0.2372 0.0440 0.052 Uiso 1 1 calc R
H1A3 H 0.1796 0.2454 -0.0291 0.052 Uiso 1 1 calc R
C3A C 0.1509(2) 0.35697(12) -0.0512(2) 0.0184(6) Uani 1 1 d .
C4A C 0.1693(2) 0.41361(13) -0.0202(2) 0.0180(6) Uani 1 1 d .
C6A C 0.1834(2) 0.45461(12) -0.0849(2) 0.0173(6) Uani 1 1 d .
C7A C 0.1837(2) 0.43853(13) -0.1745(2) 0.0212(7) Uani 1 1 d .
H7A H 0.1956 0.4663 -0.2158 0.025 Uiso 1 1 calc R
C8A C 0.1669(2) 0.38225(13) -0.2045(2) 0.0225(7) Uani 1 1 d .
C9A C 0.1685(3) 0.36596(15) -0.3020(2) 0.0297(8) Uani 1 1 d .
H9A1 H 0.1082 0.3798 -0.3426 0.045 Uiso 1 1 calc R
H9A2 H 0.1717 0.3250 -0.3068 0.045 Uiso 1 1 calc R
H9A3 H 0.2267 0.3827 -0.3187 0.045 Uiso 1 1 calc R
C10A C 0.1491(2) 0.34122(13) -0.1411(2) 0.0209(7) Uani 1 1 d .
H10A H 0.1361 0.3034 -0.1596 0.025 Uiso 1 1 calc R
C11A C 0.1917(2) 0.51633(12) -0.0561(2) 0.0205(7) Uani 1 1 d .
H11A H 0.1922 0.5397 -0.1099 0.025 Uiso 1 1 calc R
H11B H 0.1318 0.5265 -0.0340 0.025 Uiso 1 1 calc R
C13A C 0.3739(2) 0.52314(14) -0.0215(2) 0.0251(7) Uani 1 1 d .
H13A H 0.3690 0.5469 -0.0749 0.038 Uiso 1 1 calc R
H13B H 0.3791 0.4837 -0.0383 0.038 Uiso 1 1 calc R
H13C H 0.4329 0.5337 0.0241 0.038 Uiso 1 1 calc R
C14A C 0.2757(2) 0.59225(12) 0.0417(2) 0.0235(7) Uani 1 1 d .
H14A H 0.2651 0.6155 -0.0136 0.028 Uiso 1 1 calc R
H14B H 0.3389 0.6041 0.0817 0.028 Uiso 1 1 calc R
C15A C 0.1895(2) 0.60217(13) 0.0902(2) 0.0231(7) Uani 1 1 d .
H15A H 0.1952 0.6406 0.1159 0.028 Uiso 1 1 calc R
H15B H 0.1259 0.5999 0.0453 0.028 Uiso 1 1 calc R
C17A C 0.0826(2) 0.54250(14) 0.1633(2) 0.0270(7) Uani 1 1 d .
H17A H 0.0821 0.5154 0.2117 0.040 Uiso 1 1 calc R
H17B H 0.0541 0.5251 0.1049 0.040 Uiso 1 1 calc R
H17C H 0.0432 0.5754 0.1719 0.040 Uiso 1 1 calc R
C18A C 0.2317(2) 0.58599(13) 0.2566(2) 0.0238(7) Uani 1 1 d .
H18A H 0.2122 0.5632 0.3043 0.029 Uiso 1 1 calc R
H18B H 0.2044 0.6242 0.2592 0.029 Uiso 1 1 calc R
C19A C 0.3461(2) 0.58947(13) 0.2749(2) 0.0241(7) Uani 1 1 d .
H19A H 0.3655 0.6178 0.2343 0.029 Uiso 1 1 calc R
H19B H 0.3719 0.6020 0.3378 0.029 Uiso 1 1 calc R
C21A C 0.4926(2) 0.54265(14) 0.2390(2) 0.0266(7) Uani 1 1 d .
H21A H 0.4851 0.5656 0.1844 0.040 Uiso 1 1 calc R
H21B H 0.5219 0.5064 0.2290 0.040 Uiso 1 1 calc R
H21C H 0.5360 0.5620 0.2895 0.040 Uiso 1 1 calc R
C22A C 0.4108(2) 0.49809(13) 0.3468(2) 0.0232(7) Uani 1 1 d .
H22A H 0.4583 0.5185 0.3943 0.028 Uiso 1 1 calc R
H22B H 0.4428 0.4625 0.3352 0.028 Uiso 1 1 calc R
C23A C 0.3192(2) 0.48385(12) 0.3836(2) 0.0208(7) Uani 1 1 d .
C24A C 0.2435(2) 0.45038(12) 0.3306(2) 0.0193(6) Uani 1 1 d .
C26A C 0.1609(2) 0.43335(13) 0.3659(2) 0.0210(7) Uani 1 1 d .
C28A C 0.0029(3) 0.38201(17) 0.3355(3) 0.0375(9) Uani 1 1 d .
H28A H 0.0203 0.3621 0.3932 0.056 Uiso 1 1 calc R
H28B H -0.0372 0.3575 0.2900 0.056 Uiso 1 1 calc R
H28C H -0.0350 0.4158 0.3425 0.056 Uiso 1 1 calc R
C29A C 0.1502(3) 0.45112(13) 0.4520(2) 0.0252(7) Uani 1 1 d .
H29A H 0.0944 0.4398 0.4745 0.030 Uiso 1 1 calc R
C30A C 0.2246(3) 0.48646(13) 0.5050(2) 0.0253(7) Uani 1 1 d .
C31A C 0.2116(3) 0.50881(15) 0.5968(2) 0.0349(8) Uani 1 1 d .
H31A H 0.2723 0.5018 0.6426 0.052 Uiso 1 1 calc R
H31B H 0.1558 0.4896 0.6139 0.052 Uiso 1 1 calc R
H31C H 0.1985 0.5493 0.5923 0.052 Uiso 1 1 calc R
C32A C 0.3083(2) 0.50180(13) 0.4709(2) 0.0245(7) Uani 1 1 d .
H32A H 0.3583 0.5245 0.5067 0.029 Uiso 1 1 calc R
N12A N 0.28266(18) 0.53099(10) 0.01665(17) 0.0189(5) Uani 1 1 d .
N16A N 0.18763(18) 0.56026(11) 0.16546(17) 0.0203(6) Uani 1 1 d .
N20A N 0.39264(18) 0.53334(10) 0.26061(17) 0.0207(6) Uani 1 1 d .
O2A O 0.13514(15) 0.31852(8) 0.01638(14) 0.0208(5) Uani 1 1 d .
O5A O 0.17185(14) 0.42712(8) 0.06796(13) 0.0175(4) Uani 1 1 d .
O25A O 0.24704(15) 0.43451(8) 0.24449(14) 0.0188(4) Uani 1 1 d .
O27A O 0.09385(15) 0.39794(9) 0.30671(15) 0.0237(5) Uani 1 1 d .
N1B N 0.2795(2) 0.26813(12) 0.2918(2) 0.0288(6) Uani 1 1 d .
O1B O 0.22839(16) 0.25544(9) 0.21242(16) 0.0282(5) Uani 1 1 d .
O2B O 0.26457(19) 0.31748(10) 0.32148(15) 0.0338(6) Uani 1 1 d .
O3B O 0.33994(19) 0.23474(11) 0.33696(17) 0.0415(7) Uani 1 1 d .
N1C N -0.0390(2) 0.32601(11) 0.11485(18) 0.0245(6) Uani 1 1 d .
O1C O 0.02616(16) 0.29238(9) 0.16377(15) 0.0249(5) Uani 1 1 d .
O2C O -0.01113(16) 0.37758(9) 0.10932(15) 0.0244(5) Uani 1 1 d .
O3C O -0.12273(17) 0.30909(10) 0.07594(17) 0.0357(6) Uani 1 1 d .
C1D C 0.4935(2) 0.32844(12) 0.0205(2) 0.0205(7) Uani 1 1 d .
C2D C 0.4131(2) 0.34129(13) -0.0566(2) 0.0234(7) Uani 1 1 d .
H2D H 0.3584 0.3630 -0.0477 0.028 Uiso 1 1 calc R
C3D C 0.4151(2) 0.32247(14) -0.1428(2) 0.0284(7) Uani 1 1 d .
H3D H 0.3626 0.3320 -0.1920 0.034 Uiso 1 1 calc R
C4D C 0.4969(3) 0.28842(14) -0.1579(2) 0.0300(8) Uani 1 1 d .
H4D H 0.4972 0.2754 -0.2169 0.036 Uiso 1 1 calc R
C5D C 0.5743(2) 0.27484(14) -0.0870(2) 0.0275(7) Uani 1 1 d .
H5D H 0.6273 0.2524 -0.0979 0.033 Uiso 1 1 calc R
C6D C 0.5762(2) 0.29432(12) 0.0047(2) 0.0222(7) Uani 1 1 d .
C7D C 0.6573(2) 0.28299(13) 0.0775(2) 0.0248(7) Uani 1 1 d .
H7D H 0.7100 0.2602 0.0673 0.030 Uiso 1 1 calc R
C8D C 0.6618(2) 0.30472(13) 0.1650(2) 0.0217(7) Uani 1 1 d .
C9D C 0.7473(2) 0.29567(14) 0.2390(2) 0.0273(7) Uani 1 1 d .
H9D H 0.8019 0.2746 0.2285 0.033 Uiso 1 1 calc R
C10D C 0.7503(2) 0.31709(15) 0.3234(2) 0.0309(8) Uani 1 1 d .
H10D H 0.8077 0.3116 0.3700 0.037 Uiso 1 1 calc R
C11D C 0.6665(3) 0.34810(14) 0.3423(2) 0.0289(8) Uani 1 1 d .
H11D H 0.6690 0.3622 0.4011 0.035 Uiso 1 1 calc R
C12D C 0.5828(2) 0.35714(13) 0.2743(2) 0.0239(7) Uani 1 1 d .
H12D H 0.5279 0.3766 0.2878 0.029 Uiso 1 1 calc R
C13D C 0.5777(2) 0.33728(12) 0.1826(2) 0.0205(7) Uani 1 1 d .
C14D C 0.4943(2) 0.34808(11) 0.1096(2) 0.0172(6) Uani 1 1 d .
C15D C 0.4021(2) 0.37851(13) 0.1285(2) 0.0182(6) Uani 1 1 d .
O16D O 0.40243(15) 0.43229(8) 0.12837(14) 0.0200(4) Uani 1 1 d .
O17D O 0.33231(15) 0.34631(8) 0.14274(15) 0.0207(5) Uani 1 1 d .
C1E C 0.4122(3) 0.1616(2) 0.0802(3) 0.0478(10) Uani 1 1 d .
C2E C 0.4292(3) 0.20718(17) 0.1471(3) 0.0530(11) Uani 1 1 d .
H2E1 H 0.4379 0.1913 0.2078 0.079 Uiso 1 1 calc R
H2E2 H 0.3720 0.2326 0.1357 0.079 Uiso 1 1 calc R
H2E3 H 0.4889 0.2281 0.1423 0.079 Uiso 1 1 calc R
N1E N 0.4031(4) 0.1251(2) 0.0288(3) 0.0829(14) Uani 1 1 d .
C1F C 0.4462(3) 0.36195(14) 0.5032(2) 0.0297(8) Uani 1 1 d .
C2F C 0.3613(3) 0.33670(17) 0.5347(3) 0.0388(9) Uani 1 1 d .
H2F1 H 0.3434 0.3008 0.5038 0.058 Uiso 1 1 calc R
H2F2 H 0.3045 0.3623 0.5211 0.058 Uiso 1 1 calc R
H2F3 H 0.3802 0.3304 0.5999 0.058 Uiso 1 1 calc R
N1F N 0.5122(3) 0.38146(15) 0.4806(2) 0.0412(8) Uani 1 1 d .

loop_
_atom_site_aniso_label
_atom_site_aniso_U_11
_atom_site_aniso_U_22
_atom_site_aniso_U_33
_atom_site_aniso_U_23
_atom_site_aniso_U_13
_atom_site_aniso_U_12
Zn1 0.01717(18) 0.01556(17) 0.01914(19) 0.00020(13) 0.00638(14) 0.00091(13)
Tb1 0.01757(9) 0.01684(9) 0.01872(9) 0.00077(5) 0.00714(6) -0.00093(6)
C1A 0.058(2) 0.0206(17) 0.0267(19) -0.0022(14) 0.0123(17) -0.0095(16)
C3A 0.0175(15) 0.0187(15) 0.0191(16) 0.0016(12) 0.0042(13) -0.0015(12)
C4A 0.0113(14) 0.0251(16) 0.0181(16) -0.0016(12) 0.0042(12) 0.0009(12)
C6A 0.0160(15) 0.0189(15) 0.0169(16) 0.0009(12) 0.0034(12) 0.0007(12)
C7A 0.0219(16) 0.0232(16) 0.0194(17) 0.0037(13) 0.0061(13) 0.0011(13)
C8A 0.0224(16) 0.0262(17) 0.0186(17) 0.0006(13) 0.0042(13) 0.0027(13)
C9A 0.039(2) 0.0282(18) 0.0214(18) -0.0016(14) 0.0061(15) -0.0019(15)
C10A 0.0218(16) 0.0220(15) 0.0186(16) -0.0057(13) 0.0036(13) -0.0009(13)
C11A 0.0227(16) 0.0204(15) 0.0187(16) 0.0009(12) 0.0047(13) 0.0008(13)
C13A 0.0241(17) 0.0250(16) 0.0295(19) -0.0004(14) 0.0131(14) -0.0031(14)
C14A 0.0311(18) 0.0146(15) 0.0254(18) 0.0017(13) 0.0072(14) -0.0026(13)
C15A 0.0316(18) 0.0171(15) 0.0203(17) -0.0002(12) 0.0048(14) 0.0048(13)
C17A 0.0218(17) 0.0274(17) 0.033(2) 0.0016(14) 0.0083(14) 0.0037(14)
C18A 0.0314(18) 0.0204(15) 0.0217(17) -0.0016(13) 0.0101(14) 0.0074(14)
C19A 0.0338(18) 0.0176(15) 0.0199(17) -0.0040(13) 0.0034(14) -0.0004(14)
C21A 0.0210(16) 0.0278(17) 0.0303(19) -0.0026(14) 0.0041(14) -0.0058(14)
C22A 0.0225(16) 0.0211(16) 0.0235(17) -0.0015(13) -0.0009(13) 0.0028(13)
C23A 0.0240(16) 0.0191(15) 0.0183(16) 0.0029(12) 0.0025(13) 0.0039(13)
C24A 0.0242(16) 0.0163(14) 0.0178(16) 0.0037(12) 0.0054(13) 0.0051(13)
C26A 0.0214(16) 0.0207(15) 0.0212(17) 0.0000(13) 0.0054(13) 0.0030(13)
C28A 0.0303(19) 0.046(2) 0.044(2) -0.0115(18) 0.0248(17) -0.0092(17)
C29A 0.0320(18) 0.0228(16) 0.0245(18) 0.0026(13) 0.0142(15) 0.0051(14)
C30A 0.0381(19) 0.0202(16) 0.0183(17) 0.0015(13) 0.0078(14) 0.0039(14)
C31A 0.049(2) 0.0340(19) 0.025(2) -0.0018(15) 0.0151(17) -0.0016(17)
C32A 0.0316(18) 0.0214(16) 0.0185(17) 0.0003(13) 0.0014(14) 0.0011(14)
N12A 0.0208(13) 0.0170(12) 0.0211(14) -0.0014(10) 0.0096(11) -0.0027(10)
N16A 0.0214(13) 0.0196(13) 0.0200(14) 0.0000(10) 0.0045(11) 0.0026(11)
N20A 0.0192(13) 0.0194(13) 0.0234(14) -0.0006(11) 0.0045(11) -0.0013(11)
O2A 0.0257(11) 0.0164(10) 0.0212(12) 0.0007(8) 0.0074(9) -0.0017(9)
O5A 0.0196(11) 0.0189(10) 0.0150(11) 0.0006(8) 0.0062(8) -0.0004(8)
O25A 0.0220(11) 0.0196(10) 0.0167(11) -0.0004(8) 0.0084(9) 0.0006(9)
O27A 0.0220(11) 0.0260(11) 0.0258(12) -0.0028(9) 0.0112(9) -0.0026(9)
N1B 0.0314(16) 0.0245(15) 0.0328(17) 0.0061(13) 0.0122(14) 0.0026(13)
O1B 0.0267(12) 0.0231(12) 0.0352(14) 0.0017(10) 0.0077(11) -0.0002(10)
O2B 0.0514(16) 0.0257(12) 0.0236(13) 0.0032(10) 0.0066(11) 0.0112(11)
O3B 0.0491(16) 0.0278(13) 0.0444(16) 0.0158(11) 0.0034(13) 0.0136(12)
N1C 0.0237(15) 0.0280(15) 0.0233(15) 0.0014(12) 0.0082(12) -0.0011(12)
O1C 0.0225(11) 0.0242(11) 0.0284(13) 0.0068(9) 0.0061(10) 0.0008(9)
O2C 0.0225(11) 0.0214(11) 0.0297(13) 0.0041(9) 0.0065(10) -0.0017(9)
O3C 0.0200(12) 0.0402(14) 0.0441(16) 0.0059(12) 0.0010(11) -0.0090(11)
C1D 0.0204(16) 0.0155(14) 0.0285(18) -0.0013(13) 0.0117(13) -0.0033(12)
C2D 0.0205(16) 0.0230(16) 0.0285(19) -0.0028(13) 0.0092(14) 0.0004(13)
C3D 0.0271(18) 0.0334(18) 0.0250(18) -0.0052(15) 0.0061(14) -0.0056(15)
C4D 0.0311(19) 0.0334(19) 0.029(2) -0.0120(15) 0.0149(16) -0.0083(15)
C5D 0.0254(17) 0.0234(16) 0.039(2) -0.0094(15) 0.0181(16) -0.0021(14)
C6D 0.0211(16) 0.0161(14) 0.0322(19) -0.0025(13) 0.0122(14) -0.0051(12)
C7D 0.0213(16) 0.0167(15) 0.039(2) 0.0037(14) 0.0129(15) 0.0005(13)
C8D 0.0204(16) 0.0170(15) 0.0304(19) 0.0029(13) 0.0111(14) -0.0006(12)
C9D 0.0205(17) 0.0255(17) 0.036(2) 0.0094(15) 0.0067(15) 0.0034(14)
C10D 0.0203(17) 0.0367(19) 0.033(2) 0.0104(16) 0.0005(15) 0.0003(15)
C11D 0.0309(19) 0.0278(18) 0.0275(19) 0.0045(14) 0.0054(15) -0.0010(14)
C12D 0.0248(17) 0.0205(16) 0.0286(19) 0.0040(13) 0.0108(15) 0.0022(13)
C13D 0.0213(16) 0.0150(14) 0.0264(18) 0.0045(13) 0.0077(13) -0.0007(12)
C14D 0.0166(15) 0.0119(13) 0.0261(17) 0.0006(12) 0.0111(13) -0.0033(11)
C15D 0.0178(15) 0.0223(16) 0.0148(16) 0.0014(12) 0.0042(12) 0.0018(13)
O16D 0.0203(11) 0.0165(10) 0.0246(12) -0.0006(9) 0.0079(9) 0.0008(9)
O17D 0.0193(11) 0.0195(11) 0.0254(12) 0.0015(9) 0.0093(9) 0.0008(9)
C1E 0.044(2) 0.063(3) 0.037(2) 0.013(2) 0.0100(19) -0.007(2)
C2E 0.053(3) 0.037(2) 0.079(3) 0.004(2) 0.035(2) 0.001(2)
N1E 0.095(4) 0.101(4) 0.049(3) -0.015(3) 0.008(2) -0.032(3)
C1F 0.035(2) 0.0222(17) 0.0276(19) -0.0003(14) -0.0020(16) 0.0009(15)
C2F 0.044(2) 0.044(2) 0.032(2) 0.0004(17) 0.0165(17) -0.0043(18)
N1F 0.0407(19) 0.049(2) 0.0347(19) -0.0029(15) 0.0092(15) 0.0055(17)

loop_
_atom_type_symbol
_atom_type_description
_atom_type_scat_dispersion_real
_atom_type_scat_dispersion_imag
_atom_type_scat_source
C C 0.0033 0.0016 'International Tables Vol C Tables 4.2.6.8 and 6.1.1.4'
H H 0.0000 0.0000 'International Tables Vol C Tables 4.2.6.8 and 6.1.1.4'
N N 0.0061 0.0033 'International Tables Vol C Tables 4.2.6.8 and 6.1.1.4'
O O 0.0106 0.0060 'International Tables Vol C Tables 4.2.6.8 and 6.1.1.4'
Zn Zn 0.2839 1.4301 'International Tables Vol C Tables 4.2.6.8 and 6.1.1.4'
Tb Tb -0.1723 4.1537 'International Tables Vol C Tables 4.2.6.8 and 6.1.1.4'

loop_
_geom_angle_atom_site_label_1
_geom_angle_atom_site_label_2
_geom_angle_atom_site_label_3
_geom_angle
O25A Zn1 O16D 92.48(8)
O25A Zn1 N12A 163.35(9)
O16D Zn1 N12A 92.50(9)
O25A Zn1 O5A 75.78(8)
O16D Zn1 O5A 91.04(8)
N12A Zn1 O5A 88.25(8)
O25A Zn1 N16A 96.64(9)
O16D Zn1 N16A 165.92(9)
N12A Zn1 N16A 81.77(9)
O5A Zn1 N16A 101.57(9)
O25A Zn1 N20A 87.63(9)
O16D Zn1 N20A 89.68(9)
N12A Zn1 N20A 108.27(9)
O5A Zn1 N20A 163.41(8)
N16A Zn1 N20A 80.03(9)
O25A Zn1 Tb1 37.81(6)
O16D Zn1 Tb1 81.85(6)
N12A Zn1 Tb1 127.68(6)
O5A Zn1 Tb1 40.36(5)
N16A Zn1 Tb1 111.84(7)
N20A Zn1 Tb1 123.56(7)
O25A Tb1 O5A 70.48(7)
O25A Tb1 O17D 79.84(7)
O5A Tb1 O17D 77.75(7)
O25A Tb1 O1C 144.21(7)
O5A Tb1 O1C 121.22(7)
O17D Tb1 O1C 133.88(7)
O25A Tb1 O2B 78.04(8)
O5A Tb1 O2B 143.87(8)
O17D Tb1 O2B 79.69(8)
O1C Tb1 O2B 94.71(8)
O25A Tb1 O2A 135.55(7)
O5A Tb1 O2A 68.00(7)
O17D Tb1 O2A 76.60(7)
O1C Tb1 O2A 74.17(7)
O2B Tb1 O2A 132.43(7)
O25A Tb1 O2C 109.70(7)
O5A Tb1 O2C 75.03(7)
O17D Tb1 O2C 145.67(7)
O1C Tb1 O2C 51.89(7)
O2B Tb1 O2C 134.00(8)
O2A Tb1 O2C 74.06(7)
O25A Tb1 O1B 125.07(7)
O5A Tb1 O1B 141.62(7)
O17D Tb1 O1B 72.18(7)
O1C Tb1 O1B 69.11(7)
O2B Tb1 O1B 51.40(8)
O2A Tb1 O1B 82.08(7)
O2C Tb1 O1B 120.15(7)
O25A Tb1 O27A 64.34(7)
O5A Tb1 O27A 108.67(7)
O17D Tb1 O27A 137.41(7)
O1C Tb1 O27A 80.06(7)
O2B Tb1 O27A 71.32(8)
O2A Tb1 O27A 145.65(7)
O2C Tb1 O27A 72.22(7)
O1B Tb1 O27A 109.58(7)
O25A Tb1 N1C 132.00(7)
O5A Tb1 N1C 96.69(7)
O17D Tb1 N1C 144.34(7)
O1C Tb1 N1C 26.26(7)
O2B Tb1 N1C 117.80(8)
O2A Tb1 N1C 68.84(7)
O2C Tb1 N1C 26.06(7)
O1B Tb1 N1C 94.14(7)
O27A Tb1 N1C 77.97(7)
O25A Tb1 N1B 100.38(8)
O5A Tb1 N1B 148.75(7)
O17D Tb1 N1B 71.15(7)
O1C Tb1 N1B 84.11(8)
O2B Tb1 N1B 25.80(8)
O2A Tb1 N1B 106.76(8)
O2C Tb1 N1B 134.78(7)
O1B Tb1 N1B 25.99(7)
O27A Tb1 N1B 92.55(8)
N1C Tb1 N1B 110.32(8)
O25A Tb1 Zn1 34.43(5)
O5A Tb1 Zn1 38.21(5)
O17D Tb1 Zn1 66.90(5)
O1C Tb1 Zn1 153.71(5)
O2B Tb1 Zn1 106.45(6)
O2A Tb1 Zn1 101.20(5)
O2C Tb1 Zn1 101.82(5)
O1B Tb1 Zn1 136.72(5)
O27A Tb1 Zn1 91.91(5)
N1C Tb1 Zn1 127.63(5)
N1B Tb1 Zn1 121.47(6)
C10A C3A O2A 123.6(3)
C10A C3A C4A 122.2(3)
O2A C3A C4A 114.3(3)
O5A C4A C6A 122.2(3)
O5A C4A C3A 120.5(3)
C6A C4A C3A 117.3(3)
C7A C6A C4A 120.4(3)
C7A C6A C11A 121.2(3)
C4A C6A C11A 118.2(3)
C6A C7A C8A 122.0(3)
C7A C8A C10A 118.1(3)
C7A C8A C9A 120.8(3)
C10A C8A C9A 121.1(3)
C3A C10A C8A 120.0(3)
N12A C11A C6A 115.2(2)
N12A C14A C15A 111.3(2)
N16A C15A C14A 113.5(2)
N16A C18A C19A 112.2(2)
N20A C19A C18A 112.0(2)
N20A C22A C23A 116.1(2)
C24A C23A C32A 118.7(3)
C24A C23A C22A 118.9(3)
C32A C23A C22A 122.3(3)
O25A C24A C23A 121.4(3)
O25A C24A C26A 118.7(3)
C23A C24A C26A 120.0(3)
C29A C26A O27A 125.4(3)
C29A C26A C24A 121.2(3)
O27A C26A C24A 113.4(3)
C26A C29A C30A 119.3(3)
C32A C30A C29A 119.3(3)
C32A C30A C31A 120.6(3)
C29A C30A C31A 120.1(3)
C30A C32A C23A 121.5(3)
C13A N12A C14A 108.6(2)
C13A N12A C11A 108.7(2)
C14A N12A C11A 108.4(2)
C13A N12A Zn1 115.52(19)
C14A N12A Zn1 103.21(18)
C11A N12A Zn1 112.08(18)
C17A N16A C18A 109.1(2)
C17A N16A C15A 110.0(2)
C18A N16A C15A 110.6(2)
C17A N16A Zn1 111.83(19)
C18A N16A Zn1 107.89(17)
C15A N16A Zn1 107.41(18)
C21A N20A C19A 109.8(2)
C21A N20A C22A 106.3(2)
C19A N20A C22A 110.8(2)
C21A N20A Zn1 112.18(19)
C19A N20A Zn1 107.84(18)
C22A N20A Zn1 109.87(18)
C3A O2A C1A 117.7(2)
C3A O2A Tb1 115.29(16)
C1A O2A Tb1 125.57(18)
C4A O5A Zn1 121.91(17)
C4A O5A Tb1 120.42(17)
Zn1 O5A Tb1 101.43(8)
C24A O25A Zn1 126.04(18)
C24A O25A Tb1 124.02(17)
Zn1 O25A Tb1 107.76(9)
C26A O27A C28A 116.6(2)
C26A O27A Tb1 112.56(17)
C28A O27A Tb1 129.83(19)
O3B N1B O2B 121.9(3)
O3B N1B O1B 121.9(3)
O2B N1B O1B 116.2(3)
O3B N1B Tb1 168.7(2)
O2B N1B Tb1 57.38(15)
O1B N1B Tb1 60.11(14)
N1B O1B Tb1 93.90(17)
N1B O2B Tb1 96.82(18)
O3C N1C O2C 122.3(3)
O3C N1C O1C 121.6(3)
O2C N1C O1C 116.1(2)
O3C N1C Tb1 168.4(2)
O2C N1C Tb1 59.84(14)
O1C N1C Tb1 57.64(14)
N1C O1C Tb1 96.11(16)
N1C O2C Tb1 94.10(16)
C14D C1D C2D 122.6(3)
C14D C1D C6D 119.4(3)
C2D C1D C6D 118.0(3)
C3D C2D C1D 121.3(3)
C2D C3D C4D 120.4(3)
C5D C4D C3D 120.4(3)
C4D C5D C6D 121.2(3)
C7D C6D C5D 121.9(3)
C7D C6D C1D 119.3(3)
C5D C6D C1D 118.7(3)
C8D C7D C6D 121.9(3)
C7D C8D C9D 122.1(3)
C7D C8D C13D 119.4(3)
C9D C8D C13D 118.5(3)
C10D C9D C8D 121.3(3)
C9D C10D C11D 120.7(3)
C12D C11D C10D 120.2(3)
C11D C12D C13D 121.2(3)
C14D C13D C12D 122.8(3)
C14D C13D C8D 119.1(3)
C12D C13D C8D 118.1(3)
C1D C14D C13D 120.7(3)
C1D C14D C15D 119.5(3)
C13D C14D C15D 119.7(3)
O16D C15D O17D 126.8(3)
O16D C15D C14D 117.7(3)
O17D C15D C14D 115.5(2)
C15D O16D Zn1 126.79(19)
C15D O17D Tb1 137.59(19)
N1E C1E C2E 177.1(5)
N1F C1F C2F 178.8(4)

loop_
_geom_bond_atom_site_label_1
_geom_bond_atom_site_label_2
_geom_bond_distance
Zn1 O25A 2.057(2)
Zn1 O16D 2.099(2)
Zn1 N12A 2.173(3)
Zn1 O5A 2.186(2)
Zn1 N16A 2.222(3)
Zn1 N20A 2.283(3)
Zn1 Tb1 3.4647(7)
Tb1 O25A 2.230(2)
Tb1 O5A 2.289(2)
Tb1 O17D 2.345(2)
Tb1 O1C 2.448(2)
Tb1 O2B 2.449(2)
Tb1 O2A 2.465(2)
Tb1 O2C 2.498(2)
Tb1 O1B 2.508(2)
Tb1 O27A 2.606(2)
Tb1 N1C 2.882(3)
Tb1 N1B 2.887(3)
C1A O2A 1.437(4)
C3A C10A 1.383(4)
C3A O2A 1.399(3)
C3A C4A 1.404(4)
C4A O5A 1.343(3)
C4A C6A 1.400(4)
C6A C7A 1.387(4)
C6A C11A 1.499(4)
C7A C8A 1.390(4)
C8A C10A 1.401(4)
C8A C9A 1.505(4)
C11A N12A 1.492(4)
C13A N12A 1.480(4)
C14A N12A 1.485(4)
C14A C15A 1.519(4)
C15A N16A 1.491(4)
C17A N16A 1.475(4)
C18A N16A 1.484(4)
C18A C19A 1.516(4)
C19A N20A 1.489(4)
C21A N20A 1.475(4)
C22A N20A 1.499(4)
C22A C23A 1.499(4)
C23A C24A 1.390(4)
C23A C32A 1.403(4)
C24A O25A 1.345(4)
C24A C26A 1.395(4)
C26A C29A 1.384(4)
C26A O27A 1.391(4)
C28A O27A 1.439(4)
C29A C30A 1.404(5)
C30A C32A 1.387(5)
C30A C31A 1.508(4)
N1B O3B 1.220(3)
N1B O2B 1.265(3)
N1B O1B 1.268(3)
N1C O3C 1.221(3)
N1C O2C 1.269(3)
N1C O1C 1.282(3)
C1D C14D 1.402(4)
C1D C2D 1.430(4)
C1D C6D 1.435(4)
C2D C3D 1.362(5)
C3D C4D 1.420(5)
C4D C5D 1.354(5)
C5D C6D 1.432(4)
C6D C7D 1.390(4)
C7D C8D 1.386(4)
C8D C9D 1.429(4)
C8D C13D 1.440(4)
C9D C10D 1.345(5)
C10D C11D 1.425(5)
C11D C12D 1.361(5)
C12D C13D 1.429(5)
C13D C14D 1.408(4)
C14D C15D 1.515(4)
C15D O16D 1.255(4)
C15D O17D 1.261(4)
C1E N1E 1.134(6)
C1E C2E 1.441(6)
C1F N1F 1.119(5)
C1F C2F 1.457(5)
